data_7030031
loop_
_publ_author_name
'Whitehorne, Todd J. J.'
'Vabre, Boris'
'Schaper, Frank'

_publ_section_title
;
 Lactide polymerization catalyzed by Mg and Zn diketiminate complexes with
 flexible ligand frameworks.
;
_journal_issue 17
_journal_name_full 'Dalton transactions (Cambridge, England : 2003)'
_journal_page_first 6339
_journal_page_last 6352
_journal_paper_doi 10.1039/c3dt53278j
_journal_volume 43
_journal_year 2014
_chemical_formula_moiety 'C41 H47 N3 Si2 Zn, C7 H8'
_chemical_formula_sum 'C48 H55 N3 Si2 Zn'
_chemical_formula_weight 795.50
_chemical_name_systematic
; 
 ? 
;
_space_group_IT_number 2
_symmetry_cell_setting triclinic
_symmetry_space_group_name_Hall '-P 1'
_symmetry_space_group_name_H-M 'P -1'
_atom_sites_solution_hydrogens geom
_atom_sites_solution_primary direct
_atom_sites_solution_secondary difmap
_audit_creation_method SHELXL-97
_cell_angle_alpha 84.7981(11)
_cell_angle_beta 86.8527(12)
_cell_angle_gamma 83.0374(10)
_cell_formula_units_Z 4
_cell_length_a 13.0063(3)
_cell_length_b 15.7472(4)
_cell_length_c 20.9693(5)
_cell_measurement_reflns_used 9582
_cell_measurement_temperature 150
_cell_measurement_theta_max 72.19
_cell_measurement_theta_min 3.39
_cell_volume 4241.36(18)
_computing_cell_refinement 'Bruker SAINT'
_computing_data_collection 'Bruker APEX2'
_computing_data_reduction 'Bruker SAINT'
_computing_molecular_graphics 'Bruker SHELXTL'
_computing_publication_material 'Bruker SHELXTL'
_computing_structure_refinement 'SHELXL-97 (Sheldrick, 2008)'
_computing_structure_solution 'SHELXS-97 (Sheldrick, 2008)'
_diffrn_ambient_temperature 150
_diffrn_detector_area_resol_mean 5.5
_diffrn_measured_fraction_theta_full 0.957
_diffrn_measured_fraction_theta_max 0.957
_diffrn_measurement_device_type 'Bruker SMART 6000 / Nonius FR591'
_diffrn_measurement_method '\w scan'
_diffrn_radiation_monochromator 'Helios multi-layers optics'
_diffrn_radiation_source 'Rotating Anode'
_diffrn_radiation_type CuK\a
_diffrn_radiation_wavelength 1.54178
_diffrn_reflns_av_R_equivalents 0.0339
_diffrn_reflns_av_sigmaI/netI 0.0263
_diffrn_reflns_limit_h_max 15
_diffrn_reflns_limit_h_min -15
_diffrn_reflns_limit_k_max 19
_diffrn_reflns_limit_k_min -19
_diffrn_reflns_limit_l_max 25
_diffrn_reflns_limit_l_min -24
_diffrn_reflns_number 56188
_diffrn_reflns_theta_full 72.59
_diffrn_reflns_theta_max 72.59
_diffrn_reflns_theta_min 2.12
_exptl_absorpt_coefficient_mu 1.613
_exptl_absorpt_correction_T_max 0.817468
_exptl_absorpt_correction_T_min 0.599126
_exptl_absorpt_correction_type multi-scan
_exptl_absorpt_process_details 'Sadabs (Sheldrick, 1996)'
_exptl_crystal_colour colorless
_exptl_crystal_density_diffrn 1.246
_exptl_crystal_density_method 'not measured'
_exptl_crystal_description block
_exptl_crystal_F_000 1688
_exptl_crystal_size_max 0.18
_exptl_crystal_size_mid 0.15
_exptl_crystal_size_min 0.15
_refine_diff_density_max 1.083
_refine_diff_density_min -0.727
_refine_diff_density_rms 0.098
_refine_ls_extinction_method none
_refine_ls_goodness_of_fit_ref 0.913
_refine_ls_hydrogen_treatment constr
_refine_ls_matrix_type full
_refine_ls_number_parameters 979
_refine_ls_number_reflns 16111
_refine_ls_number_restraints 0
_refine_ls_restrained_S_all 0.913
_refine_ls_R_factor_all 0.0449
_refine_ls_R_factor_gt 0.0404
_refine_ls_shift/su_max 0.004
_refine_ls_shift/su_mean 0.000
_refine_ls_structure_factor_coef Fsqd
_refine_ls_weighting_details 'calc w=1/[\s^2^(Fo^2^)+(0.0931P)^2^+1.0692P] where P=(Fo^2^+2Fc^2^)/3'
_refine_ls_weighting_scheme calc
_refine_ls_wR_factor_gt 0.1144
_refine_ls_wR_factor_ref 0.1181
_reflns_number_gt 13946
_reflns_number_total 16111
_reflns_threshold_expression >2sigma(I)
_cod_data_source_file c3dt53278j2.cif
_cod_data_source_block todd10
_cod_depositor_comments
;
The following automatic conversions were performed:

'_symmetry_cell_setting' value 'Triclinic' changed to 'triclinic'
according to
/usr/data/users/saulius/crontab/automatic-downloads/current/RSC/lib/dictionaries/cif_core.dic
dictionary named 'cif_core.dic' version 2.4.2 from 2011-04-26.

Automatic conversion script
Id: cif_fix_values 2281 2013-09-26 08:29:07Z andrius 
;
_cod_original_sg_symbol_H-M P-1
_cod_database_code 7030031

loop_
_symmetry_equiv_pos_as_xyz
'x, y, z'
'-x, -y, -z'

loop_
_atom_site_label
_atom_site_type_symbol
_atom_site_fract_x
_atom_site_fract_y
_atom_site_fract_z
_atom_site_U_iso_or_equiv
_atom_site_adp_type
_atom_site_occupancy
_atom_site_symmetry_multiplicity
_atom_site_calc_flag
_atom_site_refinement_flags
Zn1 Zn 0.802435(17) 0.271035(13) 0.035838(11) 0.02179(7) Uani 1 1 d .
Zn2 Zn 0.200805(17) 0.233586(13) 0.483971(10) 0.02144(7) Uani 1 1 d .
N1 N 0.93303(11) 0.20405(9) 0.05618(7) 0.0226(3) Uani 1 1 d .
N2 N 0.78235(11) 0.34274(9) 0.10970(7) 0.0228(3) Uani 1 1 d .
N3 N 0.70334(11) 0.29306(9) -0.02846(7) 0.0245(3) Uani 1 1 d .
N4 N 0.21310(11) 0.16744(9) 0.40679(7) 0.0237(3) Uani 1 1 d .
N5 N 0.07757(11) 0.31142(9) 0.46433(7) 0.0229(3) Uani 1 1 d .
N6 N 0.30078(11) 0.19875(9) 0.54694(7) 0.0242(3) Uani 1 1 d .
Si1 Si 0.73931(4) 0.35503(3) -0.09546(2) 0.02601(11) Uani 1 1 d .
Si2 Si 0.58354(4) 0.25989(3) -0.01022(2) 0.02471(11) Uani 1 1 d .
Si3 Si 0.26247(4) 0.13555(3) 0.61281(2) 0.02561(11) Uani 1 1 d .
Si4 Si 0.42456(4) 0.22297(3) 0.52791(2) 0.02368(11) Uani 1 1 d .
C1 C 0.82851(15) 0.37713(12) 0.21659(9) 0.0322(4) Uani 1 1 d .
H1A H 0.7608 0.3678 0.2344 0.048 Uiso 1 1 calc R
H1B H 0.8317 0.4376 0.2072 0.048 Uiso 1 1 calc R
H1C H 0.8796 0.3544 0.2469 0.048 Uiso 1 1 calc R
C2 C 0.84951(14) 0.33238(10) 0.15567(8) 0.0247(3) Uani 1 1 d .
C3 C 0.94515(14) 0.27964(11) 0.15125(8) 0.0263(4) Uani 1 1 d .
H3A H 0.9899 0.2843 0.1835 0.032 Uiso 1 1 calc R
C4 C 0.98383(13) 0.22174(10) 0.10665(8) 0.0234(3) Uani 1 1 d .
C5 C 1.08977(14) 0.17396(12) 0.11961(9) 0.0308(4) Uani 1 1 d .
H5A H 1.1321 0.1743 0.0806 0.046 Uiso 1 1 calc R
H5B H 1.0825 0.1157 0.1354 0.046 Uiso 1 1 calc R
H5C H 1.1219 0.2015 0.1510 0.046 Uiso 1 1 calc R
C10 C 0.98327(13) 0.13501(11) 0.01721(9) 0.0268(4) Uani 1 1 d .
H10A H 1.0185 0.0898 0.0454 0.032 Uiso 1 1 calc R
H10B H 1.0351 0.1582 -0.0122 0.032 Uiso 1 1 calc R
C11 C 0.90710(13) 0.09698(10) -0.02066(9) 0.0247(3) Uani 1 1 d .
C12 C 0.83501(13) 0.04780(11) 0.01324(9) 0.0261(4) Uani 1 1 d .
C13 C 0.83243(15) 0.03172(11) 0.08187(9) 0.0311(4) Uani 1 1 d .
H13C H 0.8772 0.0571 0.1054 0.037 Uiso 1 1 calc R
C14 C 0.76575(16) -0.01986(13) 0.11319(11) 0.0401(5) Uani 1 1 d .
H14A H 0.7663 -0.0297 0.1576 0.048 Uiso 1 1 calc R
C15 C 0.69552(17) -0.05868(14) 0.07890(12) 0.0463(5) Uani 1 1 d .
H15A H 0.6506 -0.0940 0.1008 0.056 Uiso 1 1 calc R
C16 C 0.69385(16) -0.04429(14) 0.01414(12) 0.0429(5) Uani 1 1 d .
H16A H 0.6464 -0.0690 -0.0078 0.051 Uiso 1 1 calc R
C17 C 0.76340(14) 0.00793(12) -0.02093(10) 0.0319(4) Uani 1 1 d .
C18 C 0.76726(15) 0.01817(13) -0.08766(10) 0.0355(4) Uani 1 1 d .
H18A H 0.7192 -0.0055 -0.1098 0.043 Uiso 1 1 calc R
C19 C 0.84091(15) 0.06274(12) -0.12194(9) 0.0313(4) Uani 1 1 d .
C20 C 0.84946(18) 0.06522(14) -0.19055(10) 0.0415(5) Uani 1 1 d .
H20A H 0.8026 0.0395 -0.2121 0.050 Uiso 1 1 calc R
C21 C 0.92486(19) 0.10447(15) -0.22443(11) 0.0470(6) Uani 1 1 d .
H21A H 0.9300 0.1050 -0.2689 0.056 Uiso 1 1 calc R
C22 C 0.99544(18) 0.14453(14) -0.19208(11) 0.0436(5) Uani 1 1 d .
H22A H 1.0473 0.1709 -0.2156 0.052 Uiso 1 1 calc R
C23 C 0.98909(15) 0.14530(12) -0.12701(10) 0.0341(4) Uani 1 1 d .
H23A H 1.0355 0.1737 -0.1072 0.041 Uiso 1 1 calc R
C24 C 0.91274(14) 0.10344(11) -0.08836(9) 0.0278(4) Uani 1 1 d .
C30 C 0.68209(13) 0.39789(11) 0.11576(9) 0.0264(4) Uani 1 1 d .
H30A H 0.6394 0.3695 0.1484 0.032 Uiso 1 1 calc R
H30B H 0.6480 0.3994 0.0756 0.032 Uiso 1 1 calc R
C31 C 0.68123(13) 0.49047(11) 0.13196(8) 0.0250(3) Uani 1 1 d .
C32 C 0.74237(13) 0.54644(11) 0.09494(8) 0.0257(3) Uani 1 1 d .
C33 C 0.80927(15) 0.51932(12) 0.04199(9) 0.0321(4) Uani 1 1 d .
H33A H 0.8124 0.4630 0.0313 0.038 Uiso 1 1 calc R
C34 C 0.86791(16) 0.57379(13) 0.00729(10) 0.0374(4) Uani 1 1 d .
H34A H 0.9109 0.5542 -0.0265 0.045 Uiso 1 1 calc R
C35 C 0.86486(17) 0.66051(13) 0.02179(11) 0.0400(5) Uani 1 1 d .
H35A H 0.9061 0.6971 -0.0022 0.048 Uiso 1 1 calc R
C36 C 0.80171(16) 0.68981(12) 0.07070(10) 0.0367(4) Uani 1 1 d .
H36A H 0.7994 0.7468 0.0796 0.044 Uiso 1 1 calc R
C37 C 0.73872(14) 0.63447(11) 0.10878(9) 0.0290(4) Uani 1 1 d .
C38 C 0.67243(15) 0.66473(11) 0.15846(9) 0.0315(4) Uani 1 1 d .
H38A H 0.6698 0.7218 0.1673 0.038 Uiso 1 1 calc R
C39 C 0.61026(14) 0.61121(11) 0.19505(9) 0.0290(4) Uani 1 1 d .
C40 C 0.54352(15) 0.64301(13) 0.24661(10) 0.0365(4) Uani 1 1 d .
H40A H 0.5420 0.7001 0.2552 0.044 Uiso 1 1 calc R
C41 C 0.48284(16) 0.59190(14) 0.28285(10) 0.0397(5) Uani 1 1 d .
H41A H 0.4399 0.6140 0.3158 0.048 Uiso 1 1 calc R
C42 C 0.48467(16) 0.50490(14) 0.27064(11) 0.0402(5) Uani 1 1 d .
H42A H 0.4428 0.4699 0.2957 0.048 Uiso 1 1 calc R
C43 C 0.54769(15) 0.47163(13) 0.22219(10) 0.0346(4) Uani 1 1 d .
H43A H 0.5476 0.4142 0.2151 0.042 Uiso 1 1 calc R
C44 C 0.61353(13) 0.52241(11) 0.18219(9) 0.0266(4) Uani 1 1 d .
C50 C 0.87950(14) 0.37117(13) -0.09122(10) 0.0334(4) Uani 1 1 d .
H50A H 0.8891 0.3971 -0.0526 0.050 Uiso 1 1 calc R
H50B H 0.8995 0.4080 -0.1276 0.050 Uiso 1 1 calc R
H50C H 0.9215 0.3167 -0.0913 0.050 Uiso 1 1 calc R
C51 C 0.72796(17) 0.30483(14) -0.17213(10) 0.0400(5) Uani 1 1 d .
H51A H 0.6572 0.2954 -0.1765 0.060 Uiso 1 1 calc R
H51B H 0.7714 0.2509 -0.1715 0.060 Uiso 1 1 calc R
H51C H 0.7495 0.3424 -0.2077 0.060 Uiso 1 1 calc R
C52 C 0.66147(16) 0.46324(13) -0.10339(11) 0.0399(5) Uani 1 1 d .
H52A H 0.6650 0.4912 -0.0649 0.060 Uiso 1 1 calc R
H52B H 0.5906 0.4567 -0.1102 0.060 Uiso 1 1 calc R
H52C H 0.6889 0.4973 -0.1391 0.060 Uiso 1 1 calc R
C53 C 0.58730(15) 0.19153(12) 0.06803(9) 0.0332(4) Uani 1 1 d .
H53A H 0.6084 0.2236 0.1009 0.050 Uiso 1 1 calc R
H53B H 0.6358 0.1411 0.0638 0.050 Uiso 1 1 calc R
H53C H 0.5196 0.1749 0.0794 0.050 Uiso 1 1 calc R
C54 C 0.47655(14) 0.35057(13) -0.00268(10) 0.0357(4) Uani 1 1 d .
H54A H 0.4731 0.3866 -0.0422 0.053 Uiso 1 1 calc R
H54B H 0.4902 0.3837 0.0315 0.053 Uiso 1 1 calc R
H54C H 0.4117 0.3277 0.0065 0.053 Uiso 1 1 calc R
C55 C 0.54214(16) 0.19312(14) -0.07172(10) 0.0382(5) Uani 1 1 d .
H55A H 0.5393 0.2260 -0.1126 0.057 Uiso 1 1 calc R
H55B H 0.4748 0.1765 -0.0593 0.057 Uiso 1 1 calc R
H55C H 0.5911 0.1427 -0.0748 0.057 Uiso 1 1 calc R
C101 C 0.15914(16) 0.14154(13) 0.29923(9) 0.0333(4) Uani 1 1 d .
H10G H 0.2287 0.1444 0.2820 0.050 Uiso 1 1 calc R
H10H H 0.1111 0.1708 0.2692 0.050 Uiso 1 1 calc R
H10I H 0.1466 0.0826 0.3069 0.050 Uiso 1 1 calc R
C102 C 0.14496(14) 0.18384(11) 0.36160(8) 0.0255(3) Uani 1 1 d .
C103 C 0.05385(14) 0.24176(11) 0.36793(8) 0.0266(4) Uani 1 1 d .
H10C H 0.0063 0.2405 0.3366 0.032 Uiso 1 1 calc R
C104 C 0.02320(13) 0.30036(11) 0.41316(8) 0.0244(3) Uani 1 1 d .
C105 C -0.07806(14) 0.35640(12) 0.40167(9) 0.0310(4) Uani 1 1 d .
H10D H -0.1222 0.3535 0.4399 0.046 Uiso 1 1 calc R
H10E H -0.1116 0.3366 0.3671 0.046 Uiso 1 1 calc R
H10F H -0.0647 0.4147 0.3907 0.046 Uiso 1 1 calc R
C110 C 0.03376(15) 0.38178(13) 0.50347(9) 0.0327(4) Uani 1 1 d .
H11A H -0.0279 0.3651 0.5271 0.039 Uiso 1 1 calc R
H11B H 0.0129 0.4323 0.4751 0.039 Uiso 1 1 calc R
C111 C 0.10801(13) 0.40475(11) 0.55028(8) 0.0250(4) Uani 1 1 d .
C112 C 0.19112(14) 0.45057(11) 0.52736(9) 0.0304(4) Uani 1 1 d .
C113 C 0.20586(19) 0.47924(13) 0.46105(11) 0.0468(6) Uani 1 1 d .
H11E H 0.1609 0.4658 0.4315 0.056 Uiso 1 1 calc R
C114 C 0.2845(3) 0.52580(16) 0.44077(16) 0.0684(9) Uani 1 1 d .
H11D H 0.2913 0.5451 0.3977 0.082 Uiso 1 1 calc R
C115 C 0.3557(2) 0.54546(17) 0.4834(2) 0.0771(11) Uani 1 1 d .
H11G H 0.4101 0.5761 0.4682 0.093 Uiso 1 1 calc R
C116 C 0.34557(18) 0.51977(15) 0.54692(17) 0.0608(8) Uani 1 1 d .
H11F H 0.3937 0.5325 0.5748 0.073 Uiso 1 1 calc R
C117 C 0.26179(15) 0.47341(12) 0.57133(12) 0.0380(5) Uani 1 1 d .
C118 C 0.24551(15) 0.45305(12) 0.63665(11) 0.0382(5) Uani 1 1 d .
H11C H 0.2925 0.4664 0.6650 0.046 Uiso 1 1 calc R
C119 C 0.16032(16) 0.41307(12) 0.66023(9) 0.0330(4) Uani 1 1 d .
C120 C 0.1407(2) 0.39829(15) 0.72811(10) 0.0495(6) Uani 1 1 d .
H12A H 0.1864 0.4146 0.7561 0.059 Uiso 1 1 calc R
C121 C 0.0576(2) 0.36134(17) 0.75183(12) 0.0613(8) Uani 1 1 d .
H12D H 0.0460 0.3525 0.7960 0.074 Uiso 1 1 calc R
C122 C -0.0121(2) 0.33583(16) 0.71053(14) 0.0592(7) Uani 1 1 d .
H12C H -0.0698 0.3108 0.7277 0.071 Uiso 1 1 calc R
C123 C 0.00357(17) 0.34735(13) 0.64519(11) 0.0406(5) Uani 1 1 d .
H12B H -0.0429 0.3288 0.6188 0.049 Uiso 1 1 calc R
C124 C 0.09039(14) 0.38741(11) 0.61685(9) 0.0266(4) Uani 1 1 d .
C130 C 0.31039(14) 0.10872(11) 0.39872(9) 0.0268(4) Uani 1 1 d .
H13A H 0.3431 0.1001 0.4396 0.032 Uiso 1 1 calc R
H13B H 0.3564 0.1381 0.3687 0.032 Uiso 1 1 calc R
C131 C 0.30436(13) 0.02070(11) 0.37578(8) 0.0258(4) Uani 1 1 d .
C132 C 0.36368(14) -0.00551(12) 0.32046(9) 0.0284(4) Uani 1 1 d .
C133 C 0.42961(16) 0.04726(14) 0.28227(10) 0.0376(4) Uani 1 1 d .
H13E H 0.4379 0.1010 0.2949 0.045 Uiso 1 1 calc R
C134 C 0.48074(17) 0.02065(17) 0.22754(11) 0.0483(6) Uani 1 1 d .
H13G H 0.5229 0.0565 0.2036 0.058 Uiso 1 1 calc R
C135 C 0.47004(18) -0.06086(18) 0.20701(12) 0.0552(7) Uani 1 1 d .
H13H H 0.5040 -0.0778 0.1692 0.066 Uiso 1 1 calc R
C136 C 0.41098(17) -0.11378(16) 0.24186(12) 0.0490(6) Uani 1 1 d .
H13F H 0.4056 -0.1675 0.2282 0.059 Uiso 1 1 calc R
C137 C 0.35583(15) -0.08918(13) 0.30000(10) 0.0344(4) Uani 1 1 d .
C138 C 0.29424(17) -0.14392(13) 0.33488(11) 0.0409(5) Uani 1 1 d .
H13D H 0.2900 -0.1978 0.3210 0.049 Uiso 1 1 calc R
C139 C 0.23828(16) -0.12040(13) 0.39047(10) 0.0367(4) Uani 1 1 d .
C140 C 0.1767(2) -0.17758(15) 0.42775(13) 0.0527(6) Uani 1 1 d .
H14B H 0.1741 -0.2323 0.4150 0.063 Uiso 1 1 calc R
C141 C 0.1220(2) -0.15372(17) 0.48134(14) 0.0571(7) Uani 1 1 d .
H14E H 0.0818 -0.1916 0.5047 0.069 Uiso 1 1 calc R
C142 C 0.12616(18) -0.07098(16) 0.50175(12) 0.0489(6) Uani 1 1 d .
H14D H 0.0886 -0.0551 0.5387 0.059 Uiso 1 1 calc R
C143 C 0.18422(16) -0.01445(14) 0.46816(10) 0.0373(4) Uani 1 1 d .
H14C H 0.1857 0.0395 0.4825 0.045 Uiso 1 1 calc R
C144 C 0.24320(14) -0.03654(12) 0.41101(9) 0.0293(4) Uani 1 1 d .
C150 C 0.12006(15) 0.12668(14) 0.60968(10) 0.0373(4) Uani 1 1 d .
H15B H 0.1068 0.1045 0.5701 0.056 Uiso 1 1 calc R
H15C H 0.0816 0.1824 0.6123 0.056 Uiso 1 1 calc R
H15D H 0.0990 0.0886 0.6450 0.056 Uiso 1 1 calc R
C151 C 0.28042(18) 0.17875(14) 0.69160(9) 0.0406(5) Uani 1 1 d .
H15N H 0.3524 0.1843 0.6956 0.061 Uiso 1 1 calc R
H15O H 0.2575 0.1401 0.7260 0.061 Uiso 1 1 calc R
H15P H 0.2405 0.2340 0.6934 0.061 Uiso 1 1 calc R
C152 C 0.33455(16) 0.02491(12) 0.61708(10) 0.0371(4) Uani 1 1 d .
H15Q H 0.4075 0.0286 0.6187 0.056 Uiso 1 1 calc R
H15R H 0.3218 -0.0028 0.5798 0.056 Uiso 1 1 calc R
H15S H 0.3113 -0.0078 0.6549 0.056 Uiso 1 1 calc R
C153 C 0.52207(15) 0.12895(13) 0.51032(10) 0.0355(4) Uani 1 1 d .
H15H H 0.4984 0.0999 0.4766 0.053 Uiso 1 1 calc R
H15I H 0.5301 0.0900 0.5482 0.053 Uiso 1 1 calc R
H15J H 0.5875 0.1489 0.4972 0.053 Uiso 1 1 calc R
C154 C 0.42271(15) 0.30114(12) 0.45462(9) 0.0333(4) Uani 1 1 d .
H15E H 0.3950 0.2766 0.4200 0.050 Uiso 1 1 calc R
H15F H 0.4920 0.3135 0.4428 0.050 Uiso 1 1 calc R
H15G H 0.3802 0.3533 0.4636 0.050 Uiso 1 1 calc R
C155 C 0.47909(15) 0.27417(13) 0.59378(10) 0.0355(4) Uani 1 1 d .
H15K H 0.4810 0.2356 0.6320 0.053 Uiso 1 1 calc R
H15L H 0.4361 0.3264 0.6020 0.053 Uiso 1 1 calc R
H15M H 0.5481 0.2868 0.5812 0.053 Uiso 1 1 calc R
C200 C 0.3359(3) 0.2750(2) 0.15830(17) 0.0772(9) Uani 1 1 d .
H20D H 0.2998 0.2718 0.1200 0.116 Uiso 1 1 calc R
H20E H 0.3528 0.2182 0.1786 0.116 Uiso 1 1 calc R
H20F H 0.3985 0.3007 0.1475 0.116 Uiso 1 1 calc R
C201 C 0.2707(2) 0.32657(17) 0.20176(13) 0.0537(6) Uani 1 1 d .
C202 C 0.18219(19) 0.37426(16) 0.18268(12) 0.0490(6) Uani 1 1 d .
H20B H 0.1616 0.3727 0.1411 0.059 Uiso 1 1 calc R
C203 C 0.1194(2) 0.42742(18) 0.22597(16) 0.0643(8) Uani 1 1 d .
H20H H 0.0583 0.4589 0.2122 0.077 Uiso 1 1 calc R
C204 C 0.1482(2) 0.43171(18) 0.28513(15) 0.0657(8) Uani 1 1 d .
H20C H 0.1091 0.4670 0.3129 0.079 Uiso 1 1 calc R
C205 C 0.2419(2) 0.38009(19) 0.30525(14) 0.0649(7) Uani 1 1 d .
H20I H 0.2626 0.3817 0.3468 0.078 Uiso 1 1 calc R
C206 C 0.2989(2) 0.33055(18) 0.26609(13) 0.0564(7) Uani 1 1 d .
H20G H 0.3586 0.2976 0.2807 0.068 Uiso 1 1 calc R
C210 C 0.88681(19) 0.08782(16) 0.26166(13) 0.0516(6) Uani 1 1 d .
H21F H 0.8661 0.0348 0.2504 0.077 Uiso 1 1 calc R
H21G H 0.9311 0.0765 0.2974 0.077 Uiso 1 1 calc R
H21H H 0.9236 0.1143 0.2257 0.077 Uiso 1 1 calc R
C211 C 0.79196(18) 0.14726(13) 0.27972(11) 0.0407(5) Uani 1 1 d .
C212 C 0.7812(2) 0.18155(15) 0.33858(11) 0.0478(6) Uani 1 1 d .
H21C H 0.8340 0.1689 0.3673 0.057 Uiso 1 1 calc R
C213 C 0.6919(2) 0.23486(17) 0.35523(11) 0.0527(6) Uani 1 1 d .
H21I H 0.6857 0.2574 0.3949 0.063 Uiso 1 1 calc R
C214 C 0.6129(2) 0.25441(16) 0.31335(12) 0.0511(6) Uani 1 1 d .
H21D H 0.5536 0.2901 0.3244 0.061 Uiso 1 1 calc R
C215 C 0.62326(19) 0.21992(15) 0.25388(11) 0.0467(5) Uani 1 1 d .
H21E H 0.5702 0.2322 0.2253 0.056 Uiso 1 1 calc R
C216 C 0.71268(18) 0.16741(14) 0.23739(10) 0.0404(5) Uani 1 1 d .
H21B H 0.7194 0.1455 0.1975 0.049 Uiso 1 1 calc R

loop_
_atom_site_aniso_label
_atom_site_aniso_U_11
_atom_site_aniso_U_22
_atom_site_aniso_U_33
_atom_site_aniso_U_23
_atom_site_aniso_U_13
_atom_site_aniso_U_12
Zn1 0.02366(12) 0.01977(12) 0.02244(13) -0.00556(8) -0.00131(9) -0.00169(9)
Zn2 0.02443(12) 0.01993(12) 0.01991(13) -0.00432(8) -0.00131(9) -0.00028(9)
N1 0.0253(7) 0.0184(7) 0.0242(7) -0.0040(5) -0.0001(6) -0.0014(5)
N2 0.0261(7) 0.0188(7) 0.0242(7) -0.0062(5) 0.0007(6) -0.0025(5)
N3 0.0245(7) 0.0257(7) 0.0239(7) -0.0059(6) -0.0036(6) -0.0011(6)
N4 0.0281(7) 0.0219(7) 0.0214(7) -0.0051(5) -0.0010(6) -0.0012(6)
N5 0.0257(7) 0.0201(7) 0.0226(7) -0.0054(5) -0.0008(6) 0.0010(5)
N6 0.0257(7) 0.0244(7) 0.0224(7) -0.0036(5) -0.0034(6) -0.0008(6)
Si1 0.0264(2) 0.0254(2) 0.0259(2) -0.00284(18) -0.00132(19) -0.00143(18)
Si2 0.0235(2) 0.0259(2) 0.0256(2) -0.00705(18) -0.00142(18) -0.00232(18)
Si3 0.0281(2) 0.0248(2) 0.0230(2) -0.00139(18) 0.00006(18) -0.00061(18)
Si4 0.0242(2) 0.0225(2) 0.0244(2) -0.00525(17) -0.00100(18) -0.00088(17)
C1 0.0398(10) 0.0307(9) 0.0268(9) -0.0102(7) -0.0046(8) -0.0004(8)
C2 0.0336(9) 0.0189(8) 0.0225(8) -0.0043(6) 0.0008(7) -0.0059(7)
C3 0.0312(9) 0.0245(8) 0.0237(9) -0.0034(6) -0.0058(7) -0.0025(7)
C4 0.0267(8) 0.0182(8) 0.0250(8) 0.0001(6) -0.0011(7) -0.0032(6)
C5 0.0308(9) 0.0303(9) 0.0309(10) -0.0052(7) -0.0060(8) 0.0017(7)
C10 0.0255(8) 0.0234(8) 0.0321(9) -0.0095(7) 0.0014(7) -0.0008(7)
C11 0.0244(8) 0.0186(8) 0.0311(9) -0.0084(7) -0.0006(7) 0.0018(6)
C12 0.0259(8) 0.0194(8) 0.0332(10) -0.0084(7) 0.0009(7) 0.0004(6)
C13 0.0345(9) 0.0241(9) 0.0341(10) -0.0056(7) 0.0009(8) 0.0001(7)
C14 0.0439(11) 0.0313(10) 0.0428(12) -0.0011(8) 0.0097(9) -0.0021(8)
C15 0.0423(12) 0.0350(11) 0.0624(16) -0.0074(10) 0.0161(11) -0.0137(9)
C16 0.0349(11) 0.0365(11) 0.0609(15) -0.0166(10) 0.0042(10) -0.0124(9)
C17 0.0272(9) 0.0254(9) 0.0442(11) -0.0121(8) 0.0001(8) -0.0012(7)
C18 0.0324(10) 0.0317(10) 0.0450(12) -0.0195(8) -0.0080(8) 0.0005(8)
C19 0.0327(9) 0.0269(9) 0.0340(10) -0.0119(7) -0.0041(8) 0.0061(7)
C20 0.0490(12) 0.0391(11) 0.0355(11) -0.0152(9) -0.0109(9) 0.0118(9)
C21 0.0571(14) 0.0487(13) 0.0298(11) -0.0051(9) -0.0005(10) 0.0161(11)
C22 0.0454(12) 0.0407(12) 0.0389(12) 0.0032(9) 0.0080(10) 0.0087(9)
C23 0.0355(10) 0.0278(9) 0.0369(11) -0.0009(8) 0.0025(8) 0.0025(8)
C24 0.0295(9) 0.0208(8) 0.0318(10) -0.0071(7) -0.0003(7) 0.0050(7)
C30 0.0255(8) 0.0231(8) 0.0319(9) -0.0102(7) 0.0014(7) -0.0032(7)
C31 0.0258(8) 0.0220(8) 0.0278(9) -0.0065(7) -0.0040(7) -0.0008(6)
C32 0.0272(8) 0.0225(8) 0.0275(9) -0.0035(7) -0.0054(7) -0.0011(6)
C33 0.0358(10) 0.0274(9) 0.0325(10) -0.0028(7) 0.0005(8) -0.0022(7)
C34 0.0386(11) 0.0356(11) 0.0363(11) 0.0016(8) 0.0026(9) -0.0030(8)
C35 0.0395(11) 0.0352(11) 0.0453(12) 0.0078(9) -0.0031(9) -0.0127(9)
C36 0.0406(11) 0.0245(9) 0.0464(12) 0.0001(8) -0.0095(9) -0.0089(8)
C37 0.0299(9) 0.0232(9) 0.0346(10) -0.0022(7) -0.0107(8) -0.0025(7)
C38 0.0368(10) 0.0208(8) 0.0384(10) -0.0095(7) -0.0103(8) -0.0005(7)
C39 0.0300(9) 0.0254(9) 0.0326(10) -0.0109(7) -0.0078(7) 0.0025(7)
C40 0.0373(10) 0.0324(10) 0.0414(11) -0.0200(8) -0.0063(9) 0.0045(8)
C41 0.0359(10) 0.0478(12) 0.0369(11) -0.0229(9) 0.0026(9) 0.0014(9)
C42 0.0369(11) 0.0461(12) 0.0396(12) -0.0144(9) 0.0075(9) -0.0093(9)
C43 0.0377(10) 0.0298(10) 0.0380(11) -0.0125(8) 0.0038(8) -0.0054(8)
C44 0.0268(8) 0.0249(9) 0.0289(9) -0.0083(7) -0.0038(7) -0.0008(7)
C50 0.0300(9) 0.0335(10) 0.0363(11) -0.0040(8) 0.0047(8) -0.0036(7)
C51 0.0463(12) 0.0452(12) 0.0290(10) -0.0046(8) -0.0036(9) -0.0055(9)
C52 0.0361(10) 0.0298(10) 0.0511(13) 0.0032(9) -0.0006(9) 0.0014(8)
C53 0.0326(9) 0.0332(10) 0.0333(10) -0.0030(8) 0.0031(8) -0.0047(8)
C54 0.0255(9) 0.0401(11) 0.0407(11) -0.0080(8) -0.0015(8) 0.0023(8)
C55 0.0374(10) 0.0424(11) 0.0383(11) -0.0138(9) -0.0024(9) -0.0112(9)
C101 0.0407(10) 0.0347(10) 0.0243(9) -0.0093(7) -0.0062(8) 0.0031(8)
C102 0.0334(9) 0.0204(8) 0.0229(9) -0.0046(6) -0.0002(7) -0.0030(7)
C103 0.0316(9) 0.0254(9) 0.0235(9) -0.0045(7) -0.0068(7) -0.0020(7)
C104 0.0284(8) 0.0207(8) 0.0238(9) 0.0002(6) -0.0020(7) -0.0024(6)
C105 0.0328(9) 0.0285(9) 0.0316(10) -0.0072(7) -0.0094(8) 0.0034(7)
C110 0.0314(9) 0.0336(10) 0.0332(10) -0.0158(8) -0.0061(8) 0.0075(8)
C111 0.0274(8) 0.0194(8) 0.0277(9) -0.0081(6) -0.0010(7) 0.0036(6)
C112 0.0318(9) 0.0206(8) 0.0362(10) -0.0032(7) 0.0061(8) 0.0040(7)
C113 0.0589(14) 0.0314(11) 0.0432(13) 0.0015(9) 0.0168(11) 0.0104(9)
C114 0.081(2) 0.0377(13) 0.074(2) 0.0134(13) 0.0432(17) 0.0091(13)
C115 0.0544(16) 0.0354(13) 0.134(3) 0.0092(16) 0.0429(19) -0.0066(11)
C116 0.0331(11) 0.0306(11) 0.119(3) -0.0097(13) 0.0080(13) -0.0065(9)
C117 0.0257(9) 0.0226(9) 0.0652(14) -0.0080(9) -0.0014(9) 0.0013(7)
C118 0.0350(10) 0.0259(9) 0.0557(13) -0.0136(9) -0.0181(9) 0.0036(8)
C119 0.0430(11) 0.0233(9) 0.0317(10) -0.0090(7) -0.0092(8) 0.0092(8)
C120 0.0748(17) 0.0390(12) 0.0302(11) -0.0100(9) -0.0104(11) 0.0209(11)
C121 0.086(2) 0.0543(15) 0.0327(12) 0.0012(11) 0.0111(13) 0.0252(14)
C122 0.0580(15) 0.0480(14) 0.0607(17) 0.0149(12) 0.0302(13) 0.0090(11)
C123 0.0381(11) 0.0310(10) 0.0507(13) 0.0006(9) 0.0066(9) -0.0024(8)
C124 0.0306(9) 0.0187(8) 0.0297(9) -0.0052(7) 0.0002(7) 0.0015(6)
C130 0.0281(9) 0.0253(9) 0.0276(9) -0.0101(7) -0.0011(7) -0.0001(7)
C131 0.0266(8) 0.0235(8) 0.0274(9) -0.0062(7) -0.0049(7) 0.0010(6)
C132 0.0271(9) 0.0291(9) 0.0295(9) -0.0112(7) -0.0058(7) 0.0032(7)
C133 0.0359(10) 0.0418(11) 0.0363(11) -0.0143(9) 0.0024(8) -0.0034(8)
C134 0.0404(12) 0.0678(16) 0.0385(12) -0.0197(11) 0.0084(10) -0.0065(11)
C135 0.0402(12) 0.0817(18) 0.0473(14) -0.0407(13) 0.0047(10) 0.0013(12)
C136 0.0437(12) 0.0531(14) 0.0535(14) -0.0375(12) -0.0092(11) 0.0092(10)
C137 0.0327(10) 0.0325(10) 0.0398(11) -0.0167(8) -0.0104(8) 0.0032(8)
C138 0.0447(11) 0.0275(10) 0.0539(13) -0.0153(9) -0.0190(10) -0.0009(8)
C139 0.0351(10) 0.0294(10) 0.0473(12) 0.0001(8) -0.0169(9) -0.0063(8)
C140 0.0550(14) 0.0393(12) 0.0677(17) 0.0077(11) -0.0231(13) -0.0220(11)
C141 0.0493(14) 0.0566(15) 0.0661(17) 0.0226(13) -0.0112(13) -0.0252(12)
C142 0.0437(12) 0.0548(14) 0.0441(13) 0.0156(10) 0.0002(10) -0.0049(10)
C143 0.0373(11) 0.0362(11) 0.0361(11) 0.0042(8) -0.0011(9) -0.0009(8)
C144 0.0273(9) 0.0284(9) 0.0318(10) 0.0001(7) -0.0076(7) -0.0001(7)
C150 0.0324(10) 0.0395(11) 0.0386(11) 0.0007(8) 0.0052(8) -0.0042(8)
C151 0.0536(13) 0.0425(12) 0.0248(10) -0.0022(8) -0.0001(9) -0.0037(9)
C152 0.0387(11) 0.0282(10) 0.0421(11) 0.0031(8) 0.0010(9) 0.0001(8)
C153 0.0289(9) 0.0321(10) 0.0454(12) -0.0095(8) -0.0010(8) 0.0022(8)
C154 0.0358(10) 0.0319(10) 0.0316(10) -0.0014(8) 0.0045(8) -0.0055(8)
C155 0.0365(10) 0.0361(10) 0.0363(11) -0.0107(8) -0.0055(8) -0.0059(8)
C200 0.076(2) 0.083(2) 0.075(2) -0.0156(17) 0.0205(17) -0.0265(17)
C201 0.0522(14) 0.0544(15) 0.0565(16) -0.0012(11) 0.0040(12) -0.0200(11)
C202 0.0543(14) 0.0505(14) 0.0438(13) 0.0070(10) -0.0107(11) -0.0169(11)
C203 0.0511(15) 0.0522(16) 0.087(2) 0.0126(14) -0.0079(14) -0.0082(12)
C204 0.082(2) 0.0509(15) 0.0640(19) -0.0112(13) 0.0190(16) -0.0142(14)
C205 0.0760(19) 0.0629(18) 0.0561(17) 0.0037(13) -0.0078(14) -0.0147(14)
C206 0.0667(16) 0.0568(15) 0.0500(15) 0.0082(12) -0.0172(13) -0.0273(13)
C210 0.0517(14) 0.0435(13) 0.0573(15) 0.0055(11) 0.0001(12) -0.0048(10)
C211 0.0508(12) 0.0337(11) 0.0388(12) 0.0042(8) -0.0006(10) -0.0154(9)
C212 0.0594(14) 0.0530(14) 0.0345(12) 0.0036(10) -0.0065(10) -0.0238(11)
C213 0.0695(16) 0.0595(15) 0.0323(12) -0.0088(10) 0.0047(11) -0.0201(13)
C214 0.0542(14) 0.0536(14) 0.0450(14) -0.0069(11) 0.0115(11) -0.0084(11)
C215 0.0530(13) 0.0520(14) 0.0360(12) -0.0015(10) -0.0020(10) -0.0120(11)
C216 0.0522(13) 0.0383(11) 0.0322(11) -0.0005(8) -0.0023(9) -0.0127(9)

loop_
_atom_type_symbol
_atom_type_description
_atom_type_scat_dispersion_real
_atom_type_scat_dispersion_imag
_atom_type_scat_source
C C 0.0181 0.0091 'International Tables Vol C Tables 4.2.6.8 and 6.1.1.4'
H H 0.0000 0.0000 'International Tables Vol C Tables 4.2.6.8 and 6.1.1.4'
N N 0.0311 0.0180 'International Tables Vol C Tables 4.2.6.8 and 6.1.1.4'
Si Si 0.2541 0.3302 'International Tables Vol C Tables 4.2.6.8 and 6.1.1.4'
Zn Zn -1.5491 0.6778 'International Tables Vol C Tables 4.2.6.8 and 6.1.1.4'

loop_
_geom_angle_atom_site_label_1
_geom_angle_atom_site_label_2
_geom_angle_atom_site_label_3
_geom_angle
N3 Zn1 N1 142.41(6)
N3 Zn1 N2 117.30(6)
N1 Zn1 N2 100.11(6)
N6 Zn2 N5 144.00(6)
N6 Zn2 N4 116.33(6)
N5 Zn2 N4 99.60(6)
C4 N1 C10 117.34(14)
C4 N1 Zn1 119.38(11)
C10 N1 Zn1 123.24(11)
C2 N2 C30 121.68(14)
C2 N2 Zn1 120.73(11)
C30 N2 Zn1 116.95(11)
Si1 N3 Si2 126.78(9)
Si1 N3 Zn1 115.49(8)
Si2 N3 Zn1 117.29(8)
C102 N4 C130 122.14(14)
C102 N4 Zn2 121.20(11)
C130 N4 Zn2 116.06(11)
C104 N5 C110 115.88(14)
C104 N5 Zn2 119.49(11)
C110 N5 Zn2 124.57(11)
Si3 N6 Si4 126.06(9)
Si3 N6 Zn2 116.83(8)
Si4 N6 Zn2 116.63(8)
N3 Si1 C52 112.78(9)
N3 Si1 C51 113.56(9)
C52 Si1 C51 106.71(10)
N3 Si1 C50 108.91(8)
C52 Si1 C50 108.12(9)
C51 Si1 C50 106.44(9)
N3 Si2 C55 112.88(8)
N3 Si2 C53 109.19(8)
C55 Si2 C53 106.98(9)
N3 Si2 C54 113.79(8)
C55 Si2 C54 105.80(9)
C53 Si2 C54 107.86(9)
N6 Si3 C152 112.41(8)
N6 Si3 C151 114.34(9)
C152 Si3 C151 105.82(10)
N6 Si3 C150 109.07(8)
C152 Si3 C150 108.67(10)
C151 Si3 C150 106.21(10)
N6 Si4 C155 112.17(8)
N6 Si4 C154 109.00(8)
C155 Si4 C154 107.58(9)
N6 Si4 C153 115.22(8)
C155 Si4 C153 105.45(9)
C154 Si4 C153 107.04(9)
C2 C1 H1A 109.5
C2 C1 H1B 109.5
H1A C1 H1B 109.5
C2 C1 H1C 109.5
H1A C1 H1C 109.5
H1B C1 H1C 109.5
N2 C2 C3 122.73(15)
N2 C2 C1 121.63(16)
C3 C2 C1 115.64(16)
C4 C3 C2 130.95(16)
C4 C3 H3A 114.5
C2 C3 H3A 114.5
N1 C4 C3 125.21(16)
N1 C4 C5 119.39(15)
C3 C4 C5 115.35(15)
C4 C5 H5A 109.5
C4 C5 H5B 109.5
H5A C5 H5B 109.5
C4 C5 H5C 109.5
H5A C5 H5C 109.5
H5B C5 H5C 109.5
N1 C10 C11 112.91(14)
N1 C10 H10A 109.0
C11 C10 H10A 109.0
N1 C10 H10B 109.0
C11 C10 H10B 109.0
H10A C10 H10B 107.8
C12 C11 C24 119.91(16)
C12 C11 C10 118.24(16)
C24 C11 C10 121.62(16)
C11 C12 C13 122.52(16)
C11 C12 C17 120.16(17)
C13 C12 C17 117.25(17)
C14 C13 C12 121.36(19)
C14 C13 H13C 119.3
C12 C13 H13C 119.3
C13 C14 C15 120.8(2)
C13 C14 H14A 119.6
C15 C14 H14A 119.6
C16 C15 C14 120.0(2)
C16 C15 H15A 120.0
C14 C15 H15A 120.0
C15 C16 C17 121.3(2)
C15 C16 H16A 119.4
C17 C16 H16A 119.4
C18 C17 C16 121.69(19)
C18 C17 C12 118.98(18)
C16 C17 C12 119.25(19)
C19 C18 C17 121.70(18)
C19 C18 H18A 119.2
C17 C18 H18A 119.2
C18 C19 C20 120.45(19)
C18 C19 C24 119.87(17)
C20 C19 C24 119.61(19)
C21 C20 C19 121.1(2)
C21 C20 H20A 119.5
C19 C20 H20A 119.5
C20 C21 C22 119.8(2)
C20 C21 H21A 120.1
C22 C21 H21A 120.1
C23 C22 C21 121.2(2)
C23 C22 H22A 119.4
C21 C22 H22A 119.4
C22 C23 C24 121.7(2)
C22 C23 H23A 119.1
C24 C23 H23A 119.1
C11 C24 C23 124.14(17)
C11 C24 C19 119.24(17)
C23 C24 C19 116.56(17)
N2 C30 C31 119.44(14)
N2 C30 H30A 107.5
C31 C30 H30A 107.5
N2 C30 H30B 107.5
C31 C30 H30B 107.5
H30A C30 H30B 107.0
C32 C31 C44 119.49(15)
C32 C31 C30 120.48(15)
C44 C31 C30 119.91(16)
C31 C32 C33 122.39(16)
C31 C32 C37 120.47(16)
C33 C32 C37 117.14(17)
C34 C33 C32 121.54(18)
C34 C33 H33A 119.2
C32 C33 H33A 119.2
C33 C34 C35 120.98(19)
C33 C34 H34A 119.5
C35 C34 H34A 119.5
C36 C35 C34 119.86(19)
C36 C35 H35A 120.1
C34 C35 H35A 120.1
C35 C36 C37 121.07(18)
C35 C36 H36A 119.5
C37 C36 H36A 119.5
C38 C37 C36 121.23(17)
C38 C37 C32 119.37(17)
C36 C37 C32 119.39(17)
C39 C38 C37 121.28(16)
C39 C38 H38A 119.4
C37 C38 H38A 119.4
C38 C39 C40 120.61(17)
C38 C39 C44 120.13(16)
C40 C39 C44 119.25(18)
C41 C40 C39 121.47(18)
C41 C40 H40A 119.3
C39 C40 H40A 119.3
C40 C41 C42 119.99(18)
C40 C41 H41A 120.0
C42 C41 H41A 120.0
C43 C42 C41 120.6(2)
C43 C42 H42A 119.7
C41 C42 H42A 119.7
C42 C43 C44 122.10(18)
C42 C43 H43A 119.0
C44 C43 H43A 119.0
C31 C44 C43 124.11(16)
C31 C44 C39 119.24(17)
C43 C44 C39 116.64(16)
Si1 C50 H50A 109.5
Si1 C50 H50B 109.5
H50A C50 H50B 109.5
Si1 C50 H50C 109.5
H50A C50 H50C 109.5
H50B C50 H50C 109.5
Si1 C51 H51A 109.5
Si1 C51 H51B 109.5
H51A C51 H51B 109.5
Si1 C51 H51C 109.5
H51A C51 H51C 109.5
H51B C51 H51C 109.5
Si1 C52 H52A 109.5
Si1 C52 H52B 109.5
H52A C52 H52B 109.5
Si1 C52 H52C 109.5
H52A C52 H52C 109.5
H52B C52 H52C 109.5
Si2 C53 H53A 109.5
Si2 C53 H53B 109.5
H53A C53 H53B 109.5
Si2 C53 H53C 109.5
H53A C53 H53C 109.5
H53B C53 H53C 109.5
Si2 C54 H54A 109.5
Si2 C54 H54B 109.5
H54A C54 H54B 109.5
Si2 C54 H54C 109.5
H54A C54 H54C 109.5
H54B C54 H54C 109.5
Si2 C55 H55A 109.5
Si2 C55 H55B 109.5
H55A C55 H55B 109.5
Si2 C55 H55C 109.5
H55A C55 H55C 109.5
H55B C55 H55C 109.5
C102 C101 H10G 109.5
C102 C101 H10H 109.5
H10G C101 H10H 109.5
C102 C101 H10I 109.5
H10G C101 H10I 109.5
H10H C101 H10I 109.5
N4 C102 C103 122.59(16)
N4 C102 C101 122.12(16)
C103 C102 C101 115.29(16)
C104 C103 C102 130.92(16)
C104 C103 H10C 114.5
C102 C103 H10C 114.5
N5 C104 C103 125.20(16)
N5 C104 C105 119.06(15)
C103 C104 C105 115.72(15)
C104 C105 H10D 109.5
C104 C105 H10E 109.5
H10D C105 H10E 109.5
C104 C105 H10F 109.5
H10D C105 H10F 109.5
H10E C105 H10F 109.5
N5 C110 C111 113.75(14)
N5 C110 H11A 108.8
C111 C110 H11A 108.8
N5 C110 H11B 108.8
C111 C110 H11B 108.8
H11A C110 H11B 107.7
C112 C111 C124 119.52(17)
C112 C111 C110 119.42(17)
C124 C111 C110 120.84(17)
C111 C112 C113 122.3(2)
C111 C112 C117 120.04(18)
C113 C112 C117 117.6(2)
C114 C113 C112 120.9(3)
C114 C113 H11E 119.5
C112 C113 H11E 119.5
C113 C114 C115 121.4(3)
C113 C114 H11D 119.3
C115 C114 H11D 119.3
C116 C115 C114 120.2(2)
C116 C115 H11G 119.9
C114 C115 H11G 119.9
C115 C116 C117 120.8(3)
C115 C116 H11F 119.6
C117 C116 H11F 119.6
C118 C117 C116 121.4(2)
C118 C117 C112 119.60(18)
C116 C117 C112 119.0(2)
C119 C118 C117 121.00(18)
C119 C118 H11C 119.5
C117 C118 H11C 119.5
C118 C119 C120 120.1(2)
C118 C119 C124 120.16(18)
C120 C119 C124 119.7(2)
C121 C120 C119 121.0(2)
C121 C120 H12A 119.5
C119 C120 H12A 119.5
C120 C121 C122 120.5(2)
C120 C121 H12D 119.8
C122 C121 H12D 119.8
C123 C122 C121 121.0(2)
C123 C122 H12C 119.5
C121 C122 H12C 119.5
C122 C123 C124 121.2(2)
C122 C123 H12B 119.4
C124 C123 H12B 119.4
C111 C124 C123 123.89(18)
C111 C124 C119 119.47(17)
C123 C124 C119 116.61(18)
N4 C130 C131 118.84(14)
N4 C130 H13A 107.6
C131 C130 H13A 107.6
N4 C130 H13B 107.6
C131 C130 H13B 107.6
H13A C130 H13B 107.0
C144 C131 C132 119.79(16)
C144 C131 C130 119.81(16)
C132 C131 C130 120.35(16)
C131 C132 C133 123.99(17)
C131 C132 C137 118.86(18)
C133 C132 C137 117.14(17)
C134 C133 C132 121.6(2)
C134 C133 H13E 119.2
C132 C133 H13E 119.2
C133 C134 C135 120.6(2)
C133 C134 H13G 119.7
C135 C134 H13G 119.7
C136 C135 C134 120.2(2)
C136 C135 H13H 119.9
C134 C135 H13H 119.9
C135 C136 C137 121.5(2)
C135 C136 H13F 119.3
C137 C136 H13F 119.3
C138 C137 C132 120.31(18)
C138 C137 C136 120.77(19)
C132 C137 C136 118.9(2)
C137 C138 C139 121.59(18)
C137 C138 H13D 119.2
C139 C138 H13D 119.2
C138 C139 C140 121.9(2)
C138 C139 C144 119.04(19)
C140 C139 C144 119.1(2)
C141 C140 C139 121.3(2)
C141 C140 H14B 119.3
C139 C140 H14B 119.3
C140 C141 C142 119.9(2)
C140 C141 H14E 120.0
C142 C141 H14E 120.0
C143 C142 C141 121.0(2)
C143 C142 H14D 119.5
C141 C142 H14D 119.5
C142 C143 C144 121.2(2)
C142 C143 H14C 119.4
C144 C143 H14C 119.4
C131 C144 C143 122.17(17)
C131 C144 C139 120.35(18)
C143 C144 C139 117.48(18)
Si3 C150 H15B 109.5
Si3 C150 H15C 109.5
H15B C150 H15C 109.5
Si3 C150 H15D 109.5
H15B C150 H15D 109.5
H15C C150 H15D 109.5
Si3 C151 H15N 109.5
Si3 C151 H15O 109.5
H15N C151 H15O 109.5
Si3 C151 H15P 109.5
H15N C151 H15P 109.5
H15O C151 H15P 109.5
Si3 C152 H15Q 109.5
Si3 C152 H15R 109.5
H15Q C152 H15R 109.5
Si3 C152 H15S 109.5
H15Q C152 H15S 109.5
H15R C152 H15S 109.5
Si4 C153 H15H 109.5
Si4 C153 H15I 109.5
H15H C153 H15I 109.5
Si4 C153 H15J 109.5
H15H C153 H15J 109.5
H15I C153 H15J 109.5
Si4 C154 H15E 109.5
Si4 C154 H15F 109.5
H15E C154 H15F 109.5
Si4 C154 H15G 109.5
H15E C154 H15G 109.5
H15F C154 H15G 109.5
Si4 C155 H15K 109.5
Si4 C155 H15L 109.5
H15K C155 H15L 109.5
Si4 C155 H15M 109.5
H15K C155 H15M 109.5
H15L C155 H15M 109.5
C201 C200 H20D 109.5
C201 C200 H20E 109.5
H20D C200 H20E 109.5
C201 C200 H20F 109.5
H20D C200 H20F 109.5
H20E C200 H20F 109.5
C202 C201 C206 117.6(3)
C202 C201 C200 121.6(3)
C206 C201 C200 120.9(3)
C201 C202 C203 121.0(2)
C201 C202 H20B 119.5
C203 C202 H20B 119.5
C204 C203 C202 120.5(3)
C204 C203 H20H 119.7
C202 C203 H20H 119.7
C203 C204 C205 118.1(3)
C203 C204 H20C 120.9
C205 C204 H20C 120.9
C206 C205 C204 121.6(3)
C206 C205 H20I 119.2
C204 C205 H20I 119.2
C205 C206 C201 121.2(3)
C205 C206 H20G 119.4
C201 C206 H20G 119.4
C211 C210 H21F 109.5
C211 C210 H21G 109.5
H21F C210 H21G 109.5
C211 C210 H21H 109.5
H21F C210 H21H 109.5
H21G C210 H21H 109.5
C216 C211 C212 118.8(2)
C216 C211 C210 119.9(2)
C212 C211 C210 121.3(2)
C211 C212 C213 120.7(2)
C211 C212 H21C 119.7
C213 C212 H21C 119.7
C214 C213 C212 120.5(2)
C214 C213 H21I 119.7
C212 C213 H21I 119.7
C213 C214 C215 119.1(2)
C213 C214 H21D 120.5
C215 C214 H21D 120.5
C216 C215 C214 120.1(2)
C216 C215 H21E 119.9
C214 C215 H21E 119.9
C211 C216 C215 120.8(2)
C211 C216 H21B 119.6
C215 C216 H21B 119.6

loop_
_geom_bond_atom_site_label_1
_geom_bond_atom_site_label_2
_geom_bond_distance
Zn1 N3 1.8966(14)
Zn1 N1 1.9348(14)
Zn1 N2 1.9858(14)
Zn2 N6 1.9024(14)
Zn2 N5 1.9354(14)
Zn2 N4 1.9916(14)
N1 C4 1.345(2)
N1 C10 1.486(2)
N2 C2 1.322(2)
N2 C30 1.483(2)
N3 Si1 1.7131(15)
N3 Si2 1.7155(15)
N4 C102 1.320(2)
N4 C130 1.485(2)
N5 C104 1.352(2)
N5 C110 1.479(2)
N6 Si3 1.7152(15)
N6 Si4 1.7168(15)
Si1 C52 1.872(2)
Si1 C51 1.875(2)
Si1 C50 1.8792(19)
Si2 C55 1.8756(19)
Si2 C53 1.879(2)
Si2 C54 1.8802(19)
Si3 C152 1.8728(19)
Si3 C151 1.879(2)
Si3 C150 1.879(2)
Si4 C155 1.8733(19)
Si4 C154 1.879(2)
Si4 C153 1.8785(19)
C1 C2 1.510(2)
C1 H1A 0.9600
C1 H1B 0.9600
C1 H1C 0.9600
C2 C3 1.413(2)
C3 C4 1.397(2)
C3 H3A 0.9300
C4 C5 1.514(2)
C5 H5A 0.9600
C5 H5B 0.9600
C5 H5C 0.9600
C10 C11 1.512(2)
C10 H10A 0.9700
C10 H10B 0.9700
C11 C12 1.410(2)
C11 C24 1.413(3)
C12 C13 1.438(3)
C12 C17 1.439(2)
C13 C14 1.362(3)
C13 H13C 0.9300
C14 C15 1.419(3)
C14 H14A 0.9300
C15 C16 1.357(3)
C15 H15A 0.9300
C16 C17 1.426(3)
C16 H16A 0.9300
C17 C18 1.393(3)
C18 C19 1.387(3)
C18 H18A 0.9300
C19 C20 1.434(3)
C19 C24 1.442(3)
C20 C21 1.356(3)
C20 H20A 0.9300
C21 C22 1.410(3)
C21 H21A 0.9300
C22 C23 1.364(3)
C22 H22A 0.9300
C23 C24 1.432(3)
C23 H23A 0.9300
C30 C31 1.525(2)
C30 H30A 0.9700
C30 H30B 0.9700
C31 C32 1.411(2)
C31 C44 1.423(2)
C32 C33 1.436(3)
C32 C37 1.436(2)
C33 C34 1.353(3)
C33 H33A 0.9300
C34 C35 1.421(3)
C34 H34A 0.9300
C35 C36 1.357(3)
C35 H35A 0.9300
C36 C37 1.430(3)
C36 H36A 0.9300
C37 C38 1.395(3)
C38 C39 1.390(3)
C38 H38A 0.9300
C39 C40 1.436(3)
C39 C44 1.443(2)
C40 C41 1.351(3)
C40 H40A 0.9300
C41 C42 1.413(3)
C41 H41A 0.9300
C42 C43 1.371(3)
C42 H42A 0.9300
C43 C44 1.429(3)
C43 H43A 0.9300
C50 H50A 0.9600
C50 H50B 0.9600
C50 H50C 0.9600
C51 H51A 0.9600
C51 H51B 0.9600
C51 H51C 0.9600
C52 H52A 0.9600
C52 H52B 0.9600
C52 H52C 0.9600
C53 H53A 0.9600
C53 H53B 0.9600
C53 H53C 0.9600
C54 H54A 0.9600
C54 H54B 0.9600
C54 H54C 0.9600
C55 H55A 0.9600
C55 H55B 0.9600
C55 H55C 0.9600
C101 C102 1.513(2)
C101 H10G 0.9600
C101 H10H 0.9600
C101 H10I 0.9600
C102 C103 1.413(2)
C103 C104 1.392(2)
C103 H10C 0.9300
C104 C105 1.512(2)
C105 H10D 0.9600
C105 H10E 0.9600
C105 H10F 0.9600
C110 C111 1.510(2)
C110 H11A 0.9700
C110 H11B 0.9700
C111 C112 1.410(3)
C111 C124 1.409(3)
C112 C113 1.433(3)
C112 C117 1.434(3)
C113 C114 1.357(4)
C113 H11E 0.9300
C114 C115 1.401(5)
C114 H11D 0.9300
C115 C116 1.361(5)
C115 H11G 0.9300
C116 C117 1.430(3)
C116 H11F 0.9300
C117 C118 1.389(3)
C118 C119 1.386(3)
C118 H11C 0.9300
C119 C120 1.435(3)
C119 C124 1.437(3)
C120 C121 1.340(4)
C120 H12A 0.9300
C121 C122 1.404(4)
C121 H12D 0.9300
C122 C123 1.373(3)
C122 H12C 0.9300
C123 C124 1.434(3)
C123 H12B 0.9300
C130 C131 1.520(2)
C130 H13A 0.9700
C130 H13B 0.9700
C131 C144 1.407(3)
C131 C132 1.422(2)
C132 C133 1.430(3)
C132 C137 1.439(2)
C133 C134 1.368(3)
C133 H13E 0.9300
C134 C135 1.415(3)
C134 H13G 0.9300
C135 C136 1.342(4)
C135 H13H 0.9300
C136 C137 1.440(3)
C136 H13F 0.9300
C137 C138 1.382(3)
C138 C139 1.395(3)
C138 H13D 0.9300
C139 C140 1.429(3)
C139 C144 1.435(3)
C140 C141 1.354(4)
C140 H14B 0.9300
C141 C142 1.416(4)
C141 H14E 0.9300
C142 C143 1.360(3)
C142 H14D 0.9300
C143 C144 1.434(3)
C143 H14C 0.9300
C150 H15B 0.9600
C150 H15C 0.9600
C150 H15D 0.9600
C151 H15N 0.9600
C151 H15O 0.9600
C151 H15P 0.9600
C152 H15Q 0.9600
C152 H15R 0.9600
C152 H15S 0.9600
C153 H15H 0.9600
C153 H15I 0.9600
C153 H15J 0.9600
C154 H15E 0.9600
C154 H15F 0.9600
C154 H15G 0.9600
C155 H15K 0.9600
C155 H15L 0.9600
C155 H15M 0.9600
C200 C201 1.447(4)
C200 H20D 0.9600
C200 H20E 0.9600
C200 H20F 0.9600
C201 C202 1.354(4)
C201 C206 1.426(4)
C202 C203 1.443(4)
C202 H20B 0.9300
C203 C204 1.325(4)
C203 H20H 0.9300
C204 C205 1.441(4)
C204 H20C 0.9300
C205 C206 1.320(4)
C205 H20I 0.9300
C206 H20G 0.9300
C210 C211 1.508(3)
C210 H21F 0.9600
C210 H21G 0.9600
C210 H21H 0.9600
C211 C216 1.386(3)
C211 C212 1.385(3)
C212 C213 1.396(4)
C212 H21C 0.9300
C213 C214 1.376(4)
C213 H21I 0.9300
C214 C215 1.398(3)
C214 H21D 0.9300
C215 C216 1.389(3)
C215 H21E 0.9300
C216 H21B 0.9300

loop_
_geom_torsion_atom_site_label_1
_geom_torsion_atom_site_label_2
_geom_torsion_atom_site_label_3
_geom_torsion_atom_site_label_4
_geom_torsion
N3 Zn1 N1 C4 168.90(12)
N2 Zn1 N1 C4 -5.41(14)
N3 Zn1 N1 C10 -8.78(18)
N2 Zn1 N1 C10 176.90(13)
N3 Zn1 N2 C2 -178.50(13)
N1 Zn1 N2 C2 -2.41(14)
N3 Zn1 N2 C30 10.54(14)
N1 Zn1 N2 C30 -173.36(12)
N1 Zn1 N3 Si1 -74.45(13)
N2 Zn1 N3 Si1 99.25(9)
N1 Zn1 N3 Si2 112.65(10)
N2 Zn1 N3 Si2 -73.66(10)
N6 Zn2 N4 C102 176.94(13)
N5 Zn2 N4 C102 -0.72(15)
N6 Zn2 N4 C130 -11.79(14)
N5 Zn2 N4 C130 170.55(12)
N6 Zn2 N5 C104 -168.97(12)
N4 Zn2 N5 C104 7.46(14)
N6 Zn2 N5 C110 8.0(2)
N4 Zn2 N5 C110 -175.56(15)
N5 Zn2 N6 Si3 75.97(13)
N4 Zn2 N6 Si3 -100.10(9)
N5 Zn2 N6 Si4 -111.46(11)
N4 Zn2 N6 Si4 72.47(10)
Si2 N3 Si1 C52 60.42(13)
Zn1 N3 Si1 C52 -111.70(10)
Si2 N3 Si1 C51 -61.15(13)
Zn1 N3 Si1 C51 126.74(10)
Si2 N3 Si1 C50 -179.56(10)
Zn1 N3 Si1 C50 8.33(11)
Si1 N3 Si2 C55 59.97(13)
Zn1 N3 Si2 C55 -128.04(10)
Si1 N3 Si2 C53 178.82(10)
Zn1 N3 Si2 C53 -9.19(11)
Si1 N3 Si2 C54 -60.63(13)
Zn1 N3 Si2 C54 111.36(10)
Si4 N6 Si3 C152 -57.60(13)
Zn2 N6 Si3 C152 114.19(10)
Si4 N6 Si3 C151 63.09(13)
Zn2 N6 Si3 C151 -125.13(10)
Si4 N6 Si3 C150 -178.19(10)
Zn2 N6 Si3 C150 -6.41(12)
Si3 N6 Si4 C155 -56.60(13)
Zn2 N6 Si4 C155 131.60(9)
Si3 N6 Si4 C154 -175.63(10)
Zn2 N6 Si4 C154 12.57(11)
Si3 N6 Si4 C153 64.05(13)
Zn2 N6 Si4 C153 -107.75(10)
C30 N2 C2 C3 179.48(16)
Zn1 N2 C2 C3 9.0(2)
C30 N2 C2 C1 -0.9(3)
Zn1 N2 C2 C1 -171.37(13)
N2 C2 C3 C4 -9.2(3)
C1 C2 C3 C4 171.12(18)
C10 N1 C4 C3 -174.87(16)
Zn1 N1 C4 C3 7.3(2)
C10 N1 C4 C5 2.4(2)
Zn1 N1 C4 C5 -175.39(12)
C2 C3 C4 N1 -0.3(3)
C2 C3 C4 C5 -177.74(18)
C4 N1 C10 C11 158.02(15)
Zn1 N1 C10 C11 -24.2(2)
N1 C10 C11 C12 -68.6(2)
N1 C10 C11 C24 116.95(17)
C24 C11 C12 C13 173.66(16)
C10 C11 C12 C13 -0.9(2)
C24 C11 C12 C17 -3.3(2)
C10 C11 C12 C17 -177.87(15)
C11 C12 C13 C14 -176.37(17)
C17 C12 C13 C14 0.7(3)
C12 C13 C14 C15 -0.8(3)
C13 C14 C15 C16 -0.3(3)
C14 C15 C16 C17 1.5(3)
C15 C16 C17 C18 175.4(2)
C15 C16 C17 C12 -1.5(3)
C11 C12 C17 C18 0.5(3)
C13 C12 C17 C18 -176.59(16)
C11 C12 C17 C16 177.57(17)
C13 C12 C17 C16 0.4(3)
C16 C17 C18 C19 -174.28(18)
C12 C17 C18 C19 2.7(3)
C17 C18 C19 C20 173.95(18)
C17 C18 C19 C24 -3.0(3)
C18 C19 C20 C21 -176.26(19)
C24 C19 C20 C21 0.7(3)
C19 C20 C21 C22 -0.8(3)
C20 C21 C22 C23 -0.5(3)
C21 C22 C23 C24 1.9(3)
C12 C11 C24 C23 -174.24(16)
C10 C11 C24 C23 0.1(3)
C12 C11 C24 C19 2.9(2)
C10 C11 C24 C19 177.31(15)
C22 C23 C24 C11 175.37(18)
C22 C23 C24 C19 -1.9(3)
C18 C19 C24 C11 0.2(3)
C20 C19 C24 C11 -176.82(16)
C18 C19 C24 C23 177.58(16)
C20 C19 C24 C23 0.6(2)
C2 N2 C30 C31 53.3(2)
Zn1 N2 C30 C31 -135.84(14)
N2 C30 C31 C32 53.4(2)
N2 C30 C31 C44 -130.62(17)
C44 C31 C32 C33 -177.52(16)
C30 C31 C32 C33 -1.5(3)
C44 C31 C32 C37 1.7(2)
C30 C31 C32 C37 177.75(15)
C31 C32 C33 C34 -179.53(18)
C37 C32 C33 C34 1.2(3)
C32 C33 C34 C35 -0.5(3)
C33 C34 C35 C36 -0.6(3)
C34 C35 C36 C37 0.8(3)
C35 C36 C37 C38 -178.95(19)
C35 C36 C37 C32 -0.1(3)
C31 C32 C37 C38 -1.3(3)
C33 C32 C37 C38 177.97(17)
C31 C32 C37 C36 179.78(17)
C33 C32 C37 C36 -1.0(2)
C36 C37 C38 C39 179.25(17)
C32 C37 C38 C39 0.4(3)
C37 C38 C39 C40 179.11(17)
C37 C38 C39 C44 0.2(3)
C38 C39 C40 C41 -179.75(19)
C44 C39 C40 C41 -0.8(3)
C39 C40 C41 C42 0.4(3)
C40 C41 C42 C43 0.0(3)
C41 C42 C43 C44 -0.1(3)
C32 C31 C44 C43 179.46(17)
C30 C31 C44 C43 3.4(3)
C32 C31 C44 C39 -1.2(2)
C30 C31 C44 C39 -177.24(16)
C42 C43 C44 C31 179.09(19)
C42 C43 C44 C39 -0.3(3)
C38 C39 C44 C31 0.2(3)
C40 C39 C44 C31 -178.71(16)
C38 C39 C44 C43 179.66(17)
C40 C39 C44 C43 0.7(3)
C130 N4 C102 C103 -177.86(16)
Zn2 N4 C102 C103 -7.1(2)
C130 N4 C102 C101 2.3(3)
Zn2 N4 C102 C101 172.99(13)
N4 C102 C103 C104 10.7(3)
C101 C102 C103 C104 -169.41(19)
C110 N5 C104 C103 175.73(17)
Zn2 N5 C104 C103 -7.0(2)
C110 N5 C104 C105 -2.7(2)
Zn2 N5 C104 C105 174.54(12)
C102 C103 C104 N5 -2.5(3)
C102 C103 C104 C105 176.00(18)
C104 N5 C110 C111 -166.81(16)
Zn2 N5 C110 C111 16.1(2)
N5 C110 C111 C112 74.0(2)
N5 C110 C111 C124 -111.39(19)
C124 C111 C112 C113 -172.33(17)
C110 C111 C112 C113 2.4(2)
C124 C111 C112 C117 4.8(2)
C110 C111 C112 C117 179.52(15)
C111 C112 C113 C114 177.68(19)
C117 C112 C113 C114 0.5(3)
C112 C113 C114 C115 1.8(4)
C113 C114 C115 C116 -1.7(4)
C114 C115 C116 C117 -0.7(4)
C115 C116 C117 C118 -174.6(2)
C115 C116 C117 C112 3.0(3)
C111 C112 C117 C118 -2.5(3)
C113 C112 C117 C118 174.80(17)
C111 C112 C117 C116 179.91(17)
C113 C112 C117 C116 -2.8(3)
C116 C117 C118 C119 175.75(18)
C112 C117 C118 C119 -1.8(3)
C117 C118 C119 C120 -175.40(18)
C117 C118 C119 C124 3.7(3)
C118 C119 C120 C121 178.6(2)
C124 C119 C120 C121 -0.4(3)
C119 C120 C121 C122 0.3(3)
C120 C121 C122 C123 0.6(4)
C121 C122 C123 C124 -1.3(3)
C112 C111 C124 C123 174.95(16)
C110 C111 C124 C123 0.3(3)
C112 C111 C124 C119 -3.0(2)
C110 C111 C124 C119 -177.60(15)
C122 C123 C124 C111 -176.84(19)
C122 C123 C124 C119 1.1(3)
C118 C119 C124 C111 -1.3(3)
C120 C119 C124 C111 177.81(16)
C118 C119 C124 C123 -179.31(17)
C120 C119 C124 C123 -0.2(3)
C102 N4 C130 C131 -49.6(2)
Zn2 N4 C130 C131 139.19(13)
N4 C130 C131 C144 -58.2(2)
N4 C130 C131 C132 124.54(18)
C144 C131 C132 C133 -178.76(17)
C130 C131 C132 C133 -1.5(3)
C144 C131 C132 C137 2.9(3)
C130 C131 C132 C137 -179.81(16)
C131 C132 C133 C134 -176.4(2)
C137 C132 C133 C134 1.9(3)
C132 C133 C134 C135 -0.2(4)
C133 C134 C135 C136 -1.3(4)
C134 C135 C136 C137 1.1(4)
C131 C132 C137 C138 -2.1(3)
C133 C132 C137 C138 179.45(18)
C131 C132 C137 C136 176.32(17)
C133 C132 C137 C136 -2.1(3)
C135 C136 C137 C138 179.1(2)
C135 C136 C137 C132 0.7(3)
C132 C137 C138 C139 -0.1(3)
C136 C137 C138 C139 -178.44(19)
C137 C138 C139 C140 -178.24(19)
C137 C138 C139 C144 1.4(3)
C138 C139 C140 C141 -179.4(2)
C144 C139 C140 C141 0.9(3)
C139 C140 C141 C142 -0.7(4)
C140 C141 C142 C143 0.2(4)
C141 C142 C143 C144 0.0(3)
C132 C131 C144 C143 178.17(17)
C130 C131 C144 C143 0.9(3)
C132 C131 C144 C139 -1.6(3)
C130 C131 C144 C139 -178.92(16)
C142 C143 C144 C131 -179.53(19)
C142 C143 C144 C139 0.3(3)
C138 C139 C144 C131 -0.5(3)
C140 C139 C144 C131 179.09(18)
C138 C139 C144 C143 179.66(18)
C140 C139 C144 C143 -0.7(3)
C206 C201 C202 C203 0.4(4)
C200 C201 C202 C203 -178.1(2)
C201 C202 C203 C204 1.1(4)
C202 C203 C204 C205 -1.7(4)
C203 C204 C205 C206 0.9(4)
C204 C205 C206 C201 0.6(4)
C202 C201 C206 C205 -1.2(4)
C200 C201 C206 C205 177.3(3)
C216 C211 C212 C213 0.5(3)
C210 C211 C212 C213 -178.5(2)
C211 C212 C213 C214 -0.1(4)
C212 C213 C214 C215 0.2(4)
C213 C214 C215 C216 -0.7(4)
C212 C211 C216 C215 -1.0(3)
C210 C211 C216 C215 178.0(2)
C214 C215 C216 C211 1.1(3)
